data_2206868
loop_
_publ_author_name
'Osi\'nski, Piotr W.'
'Sch\"urmann, Markus'
'Preut, Hans'
'Haag, Rainer'
'Eilbracht, Peter'

_publ_section_title
;
 10-(<i>tert</i>-Butyldimethylsilyl)-4,6-bis(diphenylphosphino)phenoxazine
;
_journal_coeditor_code BT6724
_journal_issue 10
_journal_name_full 'Acta Crystallographica Section E'
_journal_page_first o3115
_journal_page_last o3116
_journal_paper_doi 10.1107/S1600536805027121
_journal_volume 61
_journal_year 2005
_chemical_formula_iupac 'C42 H41 N O P2 Si'
_chemical_formula_moiety 'C42 H41 N O P2 Si'
_chemical_formula_sum 'C42 H41 N O P2 Si'
_chemical_formula_weight 665.79
_chemical_name_systematic
;
10-(tert-Butyldimethylsilyl)-4,6-bis(diphenylphosphino)phenoxazine
;
_space_group_IT_number 14
_symmetry_cell_setting monoclinic
_symmetry_space_group_name_Hall '-P 2yn'
_symmetry_space_group_name_H-M 'P 1 21/n 1'
_atom_sites_solution_hydrogens geom
_atom_sites_solution_primary direct
_atom_sites_solution_secondary difmap
_audit_creation_method SHELXL97
_cell_angle_alpha 90.00
_cell_angle_beta 109.139(5)
_cell_angle_gamma 90.00
_cell_formula_units_Z 4
_cell_length_a 18.8748(18)
_cell_length_b 10.8973(10)
_cell_length_c 19.1042(15)
_cell_measurement_reflns_used 32114
_cell_measurement_temperature 291.0(10)
_cell_measurement_theta_max 25.0
_cell_measurement_theta_min 3.2
_cell_volume 3712.2(6)
_computing_cell_refinement
;
DENZO and SCALEPACK (Otwinowski & Minor, 1997)
;
_computing_data_collection 'COLLECT (Nonius, 1998)'
_computing_data_reduction 'DENZO and SCALEPACK'
_computing_molecular_graphics 'SHELXTL-Plus (Sheldrick, 1991)'
_computing_publication_material
;
SHELXL97, PARST95 (Nardelli, 1995) and PLATON (Spek, 2003)
;
_computing_structure_refinement 'SHELXL97 (Sheldrick, 1997)'
_computing_structure_solution 'SHELXS97 (Sheldrick, 1990)'
_diffrn_ambient_temperature 291.0(10)
_diffrn_detector_area_resol_mean '19 vertical, 18 horizontal'
_diffrn_measured_fraction_theta_full 0.991
_diffrn_measured_fraction_theta_max 0.991
_diffrn_measurement_device_type 'Nonius KappaCCD area-detector'
_diffrn_measurement_method \w
_diffrn_radiation_monochromator graphite
_diffrn_radiation_source 'fine-focus sealed tube'
_diffrn_radiation_type MoK\a
_diffrn_radiation_wavelength 0.71073
_diffrn_reflns_av_R_equivalents 0.041
_diffrn_reflns_av_sigmaI/netI 0.1730
_diffrn_reflns_limit_h_max 22
_diffrn_reflns_limit_h_min -22
_diffrn_reflns_limit_k_max 12
_diffrn_reflns_limit_k_min -12
_diffrn_reflns_limit_l_max 21
_diffrn_reflns_limit_l_min -22
_diffrn_reflns_number 32114
_diffrn_reflns_theta_full 25.00
_diffrn_reflns_theta_max 25.00
_diffrn_reflns_theta_min 3.20
_diffrn_standards_decay_% 0
_diffrn_standards_number 0
_exptl_absorpt_coefficient_mu 0.182
_exptl_absorpt_correction_type none
_exptl_crystal_colour 'light yellow'
_exptl_crystal_density_diffrn 1.191
_exptl_crystal_density_method 'not measured'
_exptl_crystal_description block
_exptl_crystal_F_000 1408
_exptl_crystal_size_max 0.20
_exptl_crystal_size_mid 0.10
_exptl_crystal_size_min 0.08
_refine_diff_density_max 0.150
_refine_diff_density_min -0.177
_refine_ls_extinction_method none
_refine_ls_goodness_of_fit_ref 0.988
_refine_ls_hydrogen_treatment constr
_refine_ls_matrix_type full
_refine_ls_number_parameters 429
_refine_ls_number_reflns 6468
_refine_ls_number_restraints 0
_refine_ls_restrained_S_all 0.988
_refine_ls_R_factor_all 0.1542
_refine_ls_R_factor_gt 0.0373
_refine_ls_shift/su_max 0.000
_refine_ls_shift/su_mean 0.000
_refine_ls_structure_factor_coef Fsqd
_refine_ls_weighting_details 'w = [exp{4.2(sin\q/\l)^2^}]/[\s^2^(Fo^2^)] where P = 0.333Fo^2^ + 0.667Fc^2^'
_refine_ls_weighting_scheme calc
_refine_ls_wR_factor_gt 0.0619
_refine_ls_wR_factor_ref 0.0793
_reflns_number_gt 2229
_reflns_number_total 6468
_reflns_threshold_expression I>2\s(I)
_cod_data_source_file bt6724.cif
_cod_data_source_block I
_cod_original_sg_symbol_Hall '-p 2yn'
_cod_original_sg_symbol_H-M 'P 21/n'
_cod_database_code 2206868
_cod_database_fobs_code 2206868

loop_
_symmetry_equiv_pos_as_xyz
'x, y, z'
'-x+1/2, y+1/2, -z+1/2'
'-x, -y, -z'
'x-1/2, -y-1/2, z-1/2'

loop_
_atom_site_label
_atom_site_fract_x
_atom_site_fract_y
_atom_site_fract_z
_atom_site_U_iso_or_equiv
_atom_site_adp_type
_atom_site_calc_flag
_atom_site_refinement_flags
_atom_site_occupancy
_atom_site_type_symbol
P1 0.22098(5) 0.52970(8) 0.04010(5) 0.0790(3) Uani d . 1 P
P2 0.39917(5) 0.74126(8) 0.02815(5) 0.0782(3) Uani d . 1 P
Si 0.09955(5) 0.93450(8) -0.22507(5) 0.0861(3) Uani d . 1 Si
O 0.23899(11) 0.73431(17) -0.05367(10) 0.0728(5) Uani d . 1 O
N 0.15712(15) 0.8019(2) -0.19669(12) 0.0734(7) Uani d . 1 N
C1 -0.00025(17) 0.8857(3) -0.26512(18) 0.1211(13) Uani d . 1 C
H1A -0.0061 0.8342 -0.3074 0.182 Uiso calc R 1 H
H1B -0.0316 0.9568 -0.2800 0.182 Uiso calc R 1 H
H1C -0.0145 0.8409 -0.2286 0.182 Uiso calc R 1 H
C2 0.1240(2) 1.0205(3) -0.29780(17) 0.1259(13) Uani d . 1 C
H2A 0.1741 1.0518 -0.2776 0.189 Uiso calc R 1 H
H2B 0.0896 1.0875 -0.3149 0.189 Uiso calc R 1 H
H2C 0.1208 0.9667 -0.3385 0.189 Uiso calc R 1 H
C3 0.10914(19) 1.0389(3) -0.14562(18) 0.0855(10) Uani d . 1 C
C4 0.0563(2) 1.1502(3) -0.1719(2) 0.1463(16) Uani d . 1 C
H4A 0.0054 1.1220 -0.1922 0.219 Uiso calc R 1 H
H4B 0.0697 1.1943 -0.2092 0.219 Uiso calc R 1 H
H4C 0.0608 1.2034 -0.1306 0.219 Uiso calc R 1 H
C5 0.1884(2) 1.0894(3) -0.1120(2) 0.1487(17) Uani d . 1 C
H5A 0.1894 1.1484 -0.0744 0.223 Uiso calc R 1 H
H5B 0.2034 1.1282 -0.1500 0.223 Uiso calc R 1 H
H5C 0.2222 1.0235 -0.0905 0.223 Uiso calc R 1 H
C6 0.0875(2) 0.9749(3) -0.08525(18) 0.1187(12) Uani d . 1 C
H6A 0.1231 0.9112 -0.0637 0.178 Uiso calc R 1 H
H6B 0.0384 0.9397 -0.1060 0.178 Uiso calc R 1 H
H6C 0.0873 1.0333 -0.0477 0.178 Uiso calc R 1 H
C11 0.16019(16) 0.5645(3) -0.05439(15) 0.0653(8) Uani d . 1 C
C12 0.09783(18) 0.4940(3) -0.09427(19) 0.0769(9) Uani d . 1 C
H12 0.0838 0.4273 -0.0714 0.092 Uiso calc R 1 H
C13 0.05708(17) 0.5215(3) -0.16640(19) 0.0806(9) Uani d . 1 C
H13 0.0167 0.4722 -0.1920 0.097 Uiso calc R 1 H
C14 0.07552(18) 0.6219(3) -0.20154(16) 0.0759(9) Uani d . 1 C
H14 0.0475 0.6396 -0.2504 0.091 Uiso calc R 1 H
C15 0.13545(18) 0.6958(3) -0.16409(18) 0.0686(8) Uani d . 1 C
C16 0.17685(18) 0.6632(3) -0.09248(19) 0.0670(8) Uani d . 1 C
C21 0.17432(18) 0.3967(3) 0.06417(15) 0.0718(9) Uani d . 1 C
C22 0.20826(17) 0.2839(3) 0.06824(15) 0.0781(9) Uani d . 1 C
H22 0.2531 0.2789 0.0580 0.094 Uiso calc R 1 H
C23 0.1788(2) 0.1783(3) 0.08682(18) 0.0895(10) Uani d . 1 C
H23 0.2028 0.1033 0.0884 0.107 Uiso calc R 1 H
C24 0.1128(2) 0.1860(3) 0.10315(18) 0.0983(11) Uani d . 1 C
H24 0.0919 0.1157 0.1159 0.118 Uiso calc R 1 H
C25 0.07842(19) 0.2967(4) 0.10051(19) 0.0990(11) Uani d . 1 C
H25 0.0340 0.3013 0.1116 0.119 Uiso calc R 1 H
C26 0.10822(19) 0.4010(3) 0.08185(18) 0.0915(10) Uani d . 1 C
H26 0.0842 0.4758 0.0809 0.110 Uiso calc R 1 H
C31 0.1943(2) 0.6486(3) 0.09347(19) 0.0756(9) Uani d . 1 C
C32 0.1369(2) 0.7304(3) 0.06577(19) 0.0992(11) Uani d . 1 C
H32 0.1083 0.7255 0.0159 0.119 Uiso calc R 1 H
C33 0.1198(3) 0.8195(4) 0.1085(3) 0.1285(16) Uani d . 1 C
H33 0.0805 0.8737 0.0875 0.154 Uiso calc R 1 H
C34 0.1601(3) 0.8282(4) 0.1812(3) 0.1363(18) Uani d . 1 C
H34 0.1488 0.8885 0.2103 0.164 Uiso calc R 1 H
C35 0.2171(3) 0.7485(5) 0.2115(2) 0.1246(16) Uani d . 1 C
H35 0.2446 0.7540 0.2617 0.150 Uiso calc R 1 H
C36 0.2345(2) 0.6585(4) 0.1681(2) 0.1059(12) Uani d . 1 C
H36 0.2737 0.6044 0.1896 0.127 Uiso calc R 1 H
C41 0.35536(18) 0.7928(2) -0.06731(16) 0.0690(8) Uani d . 1 C
C42 0.39207(18) 0.8436(3) -0.11312(19) 0.0795(9) Uani d . 1 C
H42 0.4436 0.8562 -0.0943 0.095 Uiso calc R 1 H
C43 0.3539(2) 0.8756(3) -0.18563(19) 0.0851(10) Uani d . 1 C
H43 0.3800 0.9087 -0.2149 0.102 Uiso calc R 1 H
C44 0.2777(2) 0.8586(3) -0.21488(17) 0.0811(9) Uani d . 1 C
H44 0.2529 0.8767 -0.2645 0.097 Uiso calc R 1 H
C45 0.23726(19) 0.8148(3) -0.17097(18) 0.0705(9) Uani d . 1 C
C46 0.27755(19) 0.7808(3) -0.09856(17) 0.0676(8) Uani d . 1 C
C51 0.39031(16) 0.8775(3) 0.07991(17) 0.0723(9) Uani d . 1 C
C52 0.40297(18) 0.9960(4) 0.06191(18) 0.0929(10) Uani d . 1 C
H52 0.4152 1.0099 0.0192 0.111 Uiso calc R 1 H
C53 0.3981(2) 1.0952(3) 0.1055(3) 0.1059(12) Uani d . 1 C
H53 0.4078 1.1740 0.0924 0.127 Uiso calc R 1 H
C54 0.3789(2) 1.0769(4) 0.1675(2) 0.1044(12) Uani d . 1 C
H54 0.3753 1.1431 0.1968 0.125 Uiso calc R 1 H
C55 0.36526(19) 0.9610(5) 0.1862(2) 0.1046(12) Uani d . 1 C
H55 0.3522 0.9481 0.2285 0.126 Uiso calc R 1 H
C56 0.37075(16) 0.8619(4) 0.1426(2) 0.0873(10) Uani d . 1 C
H56 0.3610 0.7833 0.1561 0.105 Uiso calc R 1 H
C61 0.49927(17) 0.7405(3) 0.03746(17) 0.0705(8) Uani d . 1 C
C62 0.5531(2) 0.8103(3) 0.08804(17) 0.0753(9) Uani d . 1 C
H62 0.5385 0.8717 0.1142 0.090 Uiso calc R 1 H
C63 0.6286(2) 0.7904(3) 0.10043(19) 0.0893(10) Uani d . 1 C
H63 0.6642 0.8372 0.1355 0.107 Uiso calc R 1 H
C64 0.6517(2) 0.7016(3) 0.0611(2) 0.0900(10) Uani d . 1 C
H64 0.7025 0.6886 0.0694 0.108 Uiso calc R 1 H
C65 0.5990(2) 0.6327(3) 0.0096(2) 0.0914(10) Uani d . 1 C
H65 0.6139 0.5730 -0.0175 0.110 Uiso calc R 1 H
C66 0.5239(2) 0.6523(3) -0.00184(17) 0.0834(10) Uani d . 1 C
H66 0.4886 0.6050 -0.0369 0.100 Uiso calc R 1 H

loop_
_atom_site_aniso_label
_atom_site_aniso_U_11
_atom_site_aniso_U_22
_atom_site_aniso_U_33
_atom_site_aniso_U_12
_atom_site_aniso_U_13
_atom_site_aniso_U_23
P1 0.0682(6) 0.0870(6) 0.0849(6) -0.0005(5) 0.0292(5) 0.0145(5)
P2 0.0736(6) 0.0800(6) 0.0802(6) -0.0107(5) 0.0241(5) 0.0105(5)
Si 0.0979(8) 0.0771(6) 0.0799(7) 0.0011(6) 0.0245(6) -0.0018(5)
O 0.0713(14) 0.0893(14) 0.0589(13) -0.0156(12) 0.0229(12) 0.0043(11)
N 0.077(2) 0.0775(17) 0.0626(17) -0.0054(15) 0.0185(15) 0.0091(13)
C1 0.097(3) 0.102(3) 0.126(3) 0.006(2) -0.014(2) -0.024(2)
C2 0.197(4) 0.094(3) 0.096(3) 0.035(3) 0.060(3) 0.027(2)
C3 0.088(3) 0.089(2) 0.088(2) -0.017(2) 0.039(2) -0.007(2)
C4 0.184(5) 0.090(3) 0.179(4) 0.022(3) 0.080(3) -0.015(3)
C5 0.123(3) 0.171(4) 0.170(4) -0.071(3) 0.073(3) -0.093(3)
C6 0.140(3) 0.119(3) 0.110(3) -0.026(3) 0.058(3) -0.028(2)
C11 0.063(2) 0.064(2) 0.071(2) -0.0031(17) 0.0248(18) -0.0030(18)
C12 0.085(3) 0.069(2) 0.082(2) 0.001(2) 0.034(2) 0.0017(19)
C13 0.077(2) 0.074(2) 0.087(3) -0.0118(19) 0.022(2) -0.009(2)
C14 0.076(2) 0.082(2) 0.065(2) 0.001(2) 0.0173(19) -0.008(2)
C15 0.076(2) 0.071(2) 0.055(2) -0.0052(19) 0.0166(19) -0.0001(18)
C16 0.063(2) 0.068(2) 0.074(2) -0.0094(18) 0.028(2) -0.0084(19)
C21 0.070(2) 0.070(2) 0.080(2) 0.0089(18) 0.0302(19) 0.0058(17)
C22 0.074(2) 0.088(2) 0.075(2) 0.002(2) 0.0283(18) 0.0013(19)
C23 0.101(3) 0.072(3) 0.098(3) 0.006(2) 0.035(2) 0.002(2)
C24 0.110(3) 0.077(3) 0.118(3) -0.022(2) 0.050(3) -0.005(2)
C25 0.092(3) 0.082(3) 0.145(3) -0.009(2) 0.069(2) -0.002(2)
C26 0.086(3) 0.074(2) 0.129(3) 0.003(2) 0.055(2) 0.004(2)
C31 0.077(2) 0.080(2) 0.068(3) -0.014(2) 0.021(2) 0.005(2)
C32 0.129(3) 0.097(3) 0.079(3) 0.010(3) 0.044(2) -0.008(2)
C33 0.183(5) 0.114(3) 0.101(3) 0.025(3) 0.064(4) -0.004(3)
C34 0.200(6) 0.116(4) 0.118(5) -0.031(4) 0.087(4) -0.026(3)
C35 0.145(5) 0.163(5) 0.069(3) -0.053(4) 0.039(3) -0.012(3)
C36 0.105(3) 0.137(4) 0.076(3) -0.024(3) 0.030(3) 0.003(3)
C41 0.072(2) 0.071(2) 0.067(2) -0.0087(17) 0.0268(19) 0.0057(16)
C42 0.079(2) 0.079(2) 0.082(3) -0.0115(18) 0.029(2) 0.0071(19)
C43 0.097(3) 0.085(2) 0.082(3) -0.014(2) 0.041(2) 0.015(2)
C44 0.092(3) 0.090(2) 0.062(2) -0.010(2) 0.027(2) 0.0069(18)
C45 0.077(3) 0.075(2) 0.061(2) -0.0063(19) 0.024(2) 0.0015(17)
C46 0.073(2) 0.075(2) 0.060(2) -0.0093(18) 0.028(2) 0.0063(17)
C51 0.062(2) 0.085(3) 0.068(2) -0.0054(17) 0.0201(18) 0.0173(18)
C52 0.115(3) 0.085(3) 0.092(3) 0.001(2) 0.051(2) 0.010(2)
C53 0.112(3) 0.089(3) 0.127(3) 0.004(2) 0.052(3) 0.013(3)
C54 0.089(3) 0.115(4) 0.115(4) 0.023(2) 0.041(2) 0.002(3)
C55 0.097(3) 0.136(4) 0.093(3) 0.012(3) 0.048(2) 0.013(3)
C56 0.071(2) 0.103(3) 0.092(3) -0.0025(19) 0.033(2) 0.013(2)
C61 0.074(2) 0.066(2) 0.070(2) -0.008(2) 0.0223(19) 0.0048(18)
C62 0.075(3) 0.075(2) 0.082(3) -0.010(2) 0.033(2) -0.0021(18)
C63 0.076(3) 0.100(3) 0.088(3) -0.014(2) 0.022(2) 0.004(2)
C64 0.070(3) 0.100(3) 0.105(3) -0.005(2) 0.036(2) 0.009(2)
C65 0.089(3) 0.088(3) 0.104(3) 0.001(2) 0.040(3) 0.004(2)
C66 0.088(3) 0.074(2) 0.087(3) -0.011(2) 0.027(2) -0.004(2)

loop_
_atom_type_symbol
_atom_type_description
_atom_type_scat_dispersion_real
_atom_type_scat_dispersion_imag
_atom_type_scat_source
C C 0.0033 0.0016 'International Tables Vol C Tables 4.2.6.8 and 6.1.1.4'
H H 0.0000 0.0000 'International Tables Vol C Tables 4.2.6.8 and 6.1.1.4'
N N 0.0061 0.0033 'International Tables Vol C Tables 4.2.6.8 and 6.1.1.4'
O O 0.0106 0.0060 'International Tables Vol C Tables 4.2.6.8 and 6.1.1.4'
Si Si 0.0817 0.0704 'International Tables Vol C Tables 4.2.6.8 and 6.1.1.4'
P P 0.1023 0.0942 'International Tables Vol C Tables 4.2.6.8 and 6.1.1.4'

loop_
_geom_angle_atom_site_label_1
_geom_angle_atom_site_label_2
_geom_angle_atom_site_label_3
_geom_angle
C31 P1 C21 100.32(14)
C31 P1 C11 101.88(15)
C21 P1 C11 102.34(14)
C51 P2 C41 101.49(14)
C51 P2 C61 103.04(15)
C41 P2 C61 102.27(15)
N Si C2 111.17(14)
N Si C3 111.19(14)
C2 Si C3 108.74(15)
N Si C1 109.08(13)
C2 Si C1 107.61(16)
C3 Si C1 108.96(15)
C46 O C16 113.1(2)
C15 N C45 110.4(2)
C15 N Si 123.6(2)
C45 N Si 119.6(2)
Si C1 H1A 109.5
Si C1 H1B 109.5
H1A C1 H1B 109.5
Si C1 H1C 109.5
H1A C1 H1C 109.5
H1B C1 H1C 109.5
Si C2 H2A 109.5
Si C2 H2B 109.5
H2A C2 H2B 109.5
Si C2 H2C 109.5
H2A C2 H2C 109.5
H2B C2 H2C 109.5
C6 C3 C5 108.6(3)
C6 C3 C4 107.6(3)
C5 C3 C4 107.0(3)
C6 C3 Si 111.2(2)
C5 C3 Si 112.6(2)
C4 C3 Si 109.6(2)
C3 C4 H4A 109.5
C3 C4 H4B 109.5
H4A C4 H4B 109.5
C3 C4 H4C 109.5
H4A C4 H4C 109.5
H4B C4 H4C 109.5
C3 C5 H5A 109.5
C3 C5 H5B 109.5
H5A C5 H5B 109.5
C3 C5 H5C 109.5
H5A C5 H5C 109.5
H5B C5 H5C 109.5
C3 C6 H6A 109.5
C3 C6 H6B 109.5
H6A C6 H6B 109.5
C3 C6 H6C 109.5
H6A C6 H6C 109.5
H6B C6 H6C 109.5
C16 C11 C12 115.6(3)
C16 C11 P1 120.0(2)
C12 C11 P1 124.4(3)
C13 C12 C11 121.3(3)
C13 C12 H12 119.3
C11 C12 H12 119.3
C12 C13 C14 120.7(3)
C12 C13 H13 119.6
C14 C13 H13 119.6
C15 C14 C13 120.1(3)
C15 C14 H14 119.9
C13 C14 H14 119.9
C16 C15 C14 117.7(3)
C16 C15 N 119.2(3)
C14 C15 N 123.1(3)
C15 C16 C11 124.4(3)
C15 C16 O 119.1(3)
C11 C16 O 116.4(3)
C22 C21 C26 116.9(3)
C22 C21 P1 117.9(3)
C26 C21 P1 125.1(3)
C23 C22 C21 122.8(3)
C23 C22 H22 118.6
C21 C22 H22 118.6
C22 C23 C24 118.6(3)
C22 C23 H23 120.7
C24 C23 H23 120.7
C25 C24 C23 119.9(3)
C25 C24 H24 120.0
C23 C24 H24 120.0
C24 C25 C26 120.9(3)
C24 C25 H25 119.5
C26 C25 H25 119.5
C25 C26 C21 120.8(3)
C25 C26 H26 119.6
C21 C26 H26 119.6
C32 C31 C36 116.4(3)
C32 C31 P1 125.2(3)
C36 C31 P1 118.3(3)
C31 C32 C33 122.8(4)
C31 C32 H32 118.6
C33 C32 H32 118.6
C34 C33 C32 119.9(4)
C34 C33 H33 120.1
C32 C33 H33 120.1
C33 C34 C35 119.7(5)
C33 C34 H34 120.1
C35 C34 H34 120.1
C34 C35 C36 120.4(5)
C34 C35 H35 119.8
C36 C35 H35 119.8
C31 C36 C35 120.8(4)
C31 C36 H36 119.6
C35 C36 H36 119.6
C42 C41 C46 115.9(3)
C42 C41 P2 126.3(3)
C46 C41 P2 117.8(2)
C43 C42 C41 121.8(3)
C43 C42 H42 119.1
C41 C42 H42 119.1
C44 C43 C42 120.4(3)
C44 C43 H43 119.8
C42 C43 H43 119.8
C43 C44 C45 120.6(3)
C43 C44 H44 119.7
C45 C44 H44 119.7
C44 C45 C46 117.5(3)
C44 C45 N 123.5(3)
C46 C45 N 119.0(3)
O C46 C45 119.0(3)
O C46 C41 117.4(3)
C45 C46 C41 123.7(3)
C56 C51 C52 116.9(3)
C56 C51 P2 118.1(3)
C52 C51 P2 125.1(3)
C51 C52 C53 122.0(3)
C51 C52 H52 119.0
C53 C52 H52 119.0
C54 C53 C52 119.8(4)
C54 C53 H53 120.1
C52 C53 H53 120.1
C55 C54 C53 119.5(4)
C55 C54 H54 120.3
C53 C54 H54 120.3
C54 C55 C56 120.4(4)
C54 C55 H55 119.8
C56 C55 H55 119.8
C51 C56 C55 121.4(3)
C51 C56 H56 119.3
C55 C56 H56 119.3
C62 C61 C66 117.4(3)
C62 C61 P2 124.3(3)
C66 C61 P2 117.8(3)
C61 C62 C63 121.0(3)
C61 C62 H62 119.5
C63 C62 H62 119.5
C64 C63 C62 120.5(3)
C64 C63 H63 119.8
C62 C63 H63 119.8
C65 C64 C63 119.4(3)
C65 C64 H64 120.3
C63 C64 H64 120.3
C64 C65 C66 119.7(3)
C64 C65 H65 120.1
C66 C65 H65 120.1
C65 C66 C61 122.0(3)
C65 C66 H66 119.0
C61 C66 H66 119.0

loop_
_geom_bond_atom_site_label_1
_geom_bond_atom_site_label_2
_geom_bond_distance
P1 C31 1.819(3)
P1 C21 1.831(3)
P1 C11 1.833(3)
P2 C51 1.822(3)
P2 C41 1.826(3)
P2 C61 1.839(3)
P1 P2 4.1453(12)
Si N 1.783(2)
Si C2 1.855(3)
Si C3 1.858(3)
Si C1 1.863(3)
O C46 1.390(3)
O C16 1.399(3)
N C15 1.435(3)
N C45 1.436(3)
C1 H1A 0.9600
C1 H1B 0.9600
C1 H1C 0.9600
C2 H2A 0.9600
C2 H2B 0.9600
C2 H2C 0.9600
C3 C6 1.514(4)
C3 C5 1.524(4)
C3 C4 1.546(4)
C4 H4A 0.9600
C4 H4B 0.9600
C4 H4C 0.9600
C5 H5A 0.9600
C5 H5B 0.9600
C5 H5C 0.9600
C6 H6A 0.9600
C6 H6B 0.9600
C6 H6C 0.9600
C11 C16 1.391(3)
C11 C12 1.403(3)
C12 C13 1.373(3)
C12 H12 0.9300
C13 C14 1.387(4)
C13 H13 0.9300
C14 C15 1.381(3)
C14 H14 0.9300
C15 C16 1.381(4)
C21 C22 1.376(3)
C21 C26 1.396(4)
C22 C23 1.374(4)
C22 H22 0.9300
C23 C24 1.382(4)
C23 H23 0.9300
C24 C25 1.363(4)
C24 H24 0.9300
C25 C26 1.366(4)
C25 H25 0.9300
C26 H26 0.9300
C31 C32 1.369(4)
C31 C36 1.382(4)
C32 C33 1.373(4)
C32 H32 0.9300
C33 C34 1.349(5)
C33 H33 0.9300
C34 C35 1.355(5)
C34 H34 0.9300
C35 C36 1.392(5)
C35 H35 0.9300
C36 H36 0.9300
C41 C42 1.396(4)
C41 C46 1.398(3)
C42 C43 1.380(4)
C42 H42 0.9300
C43 C44 1.375(4)
C43 H43 0.9300
C44 C45 1.390(4)
C44 H44 0.9300
C45 C46 1.393(4)
C51 C56 1.374(4)
C51 C52 1.377(4)
C52 C53 1.385(4)
C52 H52 0.9300
C53 C54 1.362(4)
C53 H53 0.9300
C54 C55 1.360(4)
C54 H54 0.9300
C55 C56 1.390(4)
C55 H55 0.9300
C56 H56 0.9300
C61 C62 1.379(3)
C61 C66 1.390(4)
C62 C63 1.383(4)
C62 H62 0.9300
C63 C64 1.381(4)
C63 H63 0.9300
C64 C65 1.370(4)
C64 H64 0.9300
C65 C66 1.378(4)
C65 H65 0.9300
C66 H66 0.9300

loop_
_geom_torsion_atom_site_label_1
_geom_torsion_atom_site_label_2
_geom_torsion_atom_site_label_3
_geom_torsion_atom_site_label_4
_geom_torsion
C2 Si N C15 -155.8(2)
C3 Si N C15 82.9(3)
C1 Si N C15 -37.3(3)
C2 Si N C45 55.1(3)
C3 Si N C45 -66.2(3)
C1 Si N C45 173.6(2)
N Si C3 C6 -59.1(3)
C2 Si C3 C6 178.2(2)
C1 Si C3 C6 61.2(3)
N Si C3 C5 63.0(3)
C2 Si C3 C5 -59.7(3)
C1 Si C3 C5 -176.7(3)
N Si C3 C4 -177.9(2)
C2 Si C3 C4 59.4(3)
C1 Si C3 C4 -57.7(3)
C31 P1 C11 C16 75.7(2)
C21 P1 C11 C16 179.2(2)
C31 P1 C11 C12 -107.4(3)
C21 P1 C11 C12 -3.9(3)
C16 C11 C12 C13 0.6(4)
P1 C11 C12 C13 -176.4(2)
C11 C12 C13 C14 -1.5(4)
C12 C13 C14 C15 0.0(5)
C13 C14 C15 C16 2.2(4)
C13 C14 C15 N -179.2(3)
C45 N C15 C16 34.5(4)
Si N C15 C16 -117.0(3)
C45 N C15 C14 -144.1(3)
Si N C15 C14 64.4(3)
C14 C15 C16 C11 -3.2(4)
N C15 C16 C11 178.2(3)
C14 C15 C16 O 178.5(2)
N C15 C16 O -0.2(4)
C12 C11 C16 C15 1.8(4)
P1 C11 C16 C15 178.9(2)
C12 C11 C16 O -179.8(2)
P1 C11 C16 O -2.7(3)
C46 O C16 C15 -35.4(3)
C46 O C16 C11 146.1(3)
C31 P1 C21 C22 -147.1(2)
C11 P1 C21 C22 108.2(2)
C31 P1 C21 C26 30.1(3)
C11 P1 C21 C26 -74.6(3)
C26 C21 C22 C23 1.6(5)
P1 C21 C22 C23 179.1(2)
C21 C22 C23 C24 -1.0(5)
C22 C23 C24 C25 0.1(5)
C23 C24 C25 C26 0.0(5)
C24 C25 C26 C21 0.7(5)
C22 C21 C26 C25 -1.5(5)
P1 C21 C26 C25 -178.7(3)
C21 P1 C31 C32 -98.9(3)
C11 P1 C31 C32 6.2(3)
C21 P1 C31 C36 81.0(3)
C11 P1 C31 C36 -173.9(3)
C36 C31 C32 C33 0.9(5)
P1 C31 C32 C33 -179.2(3)
C31 C32 C33 C34 -0.5(6)
C32 C33 C34 C35 -0.3(7)
C33 C34 C35 C36 0.5(7)
C32 C31 C36 C35 -0.7(5)
P1 C31 C36 C35 179.4(3)
C34 C35 C36 C31 0.0(6)
C51 P2 C41 C42 93.8(3)
C61 P2 C41 C42 -12.5(3)
C51 P2 C41 C46 -86.4(2)
C61 P2 C41 C46 167.4(2)
C46 C41 C42 C43 -2.3(4)
P2 C41 C42 C43 177.6(2)
C41 C42 C43 C44 0.4(5)
C42 C43 C44 C45 3.2(5)
C43 C44 C45 C46 -4.5(4)
C43 C44 C45 N 176.2(3)
C15 N C45 C44 144.6(3)
Si N C45 C44 -62.5(3)
C15 N C45 C46 -34.7(3)
Si N C45 C46 118.1(3)
C16 O C46 C45 35.0(3)
C16 O C46 C41 -146.2(3)
C44 C45 C46 O -178.7(3)
N C45 C46 O 0.6(4)
C44 C45 C46 C41 2.5(4)
N C45 C46 C41 -178.1(3)
C42 C41 C46 O -177.9(2)
P2 C41 C46 O 2.2(4)
C42 C41 C46 C45 0.8(4)
P2 C41 C46 C45 -179.1(2)
C41 P2 C51 C56 138.9(2)
C61 P2 C51 C56 -115.5(2)
C41 P2 C51 C52 -42.3(3)
C61 P2 C51 C52 63.3(3)
C56 C51 C52 C53 1.4(5)
P2 C51 C52 C53 -177.4(3)
C51 C52 C53 C54 -1.2(5)
C52 C53 C54 C55 0.4(6)
C53 C54 C55 C56 0.1(6)
C52 C51 C56 C55 -1.0(5)
P2 C51 C56 C55 177.9(2)
C54 C55 C56 C51 0.3(5)
C51 P2 C61 C62 14.5(3)
C41 P2 C61 C62 119.6(3)
C51 P2 C61 C66 -174.5(2)
C41 P2 C61 C66 -69.5(2)
C66 C61 C62 C63 -1.9(4)
P2 C61 C62 C63 169.2(2)
C61 C62 C63 C64 1.4(5)
C62 C63 C64 C65 -0.2(5)
C63 C64 C65 C66 -0.4(5)
C64 C65 C66 C61 0.0(5)
C62 C61 C66 C65 1.2(4)
P2 C61 C66 C65 -170.4(2)

loop_
_cod_related_entry_id
_cod_related_entry_database
_cod_related_entry_code
1 ChemSpider 21128842
